data_7210305
loop_
_publ_author_name
'Feng, Xiao-Jia'
'Han, Hua-Yan'
'Wang, Yong-Hui'
'Li, Lu-Lu'
'Li, Yang-Guang'
'Wang, En-Bo'

_publ_section_title
;
 Assembly of chainlike polyoxometalate-based lanthanide complexes in
 one-pot reaction system
;
_journal_issue 36
_journal_name_full CrystEngComm
_journal_page_first 7267
_journal_paper_doi 10.1039/c3ce40686e
_journal_volume 15
_journal_year 2013
_chemical_formula_sum 'C10 H104 As4 N2 Na10 O199 Tb6 W44'
_chemical_formula_weight 13009.45
_chemical_name_systematic
;
?
;
_space_group_IT_number 2
_symmetry_cell_setting triclinic
_symmetry_space_group_name_Hall '-P 1'
_symmetry_space_group_name_H-M 'P -1'
_atom_sites_solution_hydrogens geom
_atom_sites_solution_primary direct
_atom_sites_solution_secondary difmap
_audit_creation_method SHELXL-97
_cell_angle_alpha 104.33(3)
_cell_angle_beta 95.37(3)
_cell_angle_gamma 104.76(3)
_cell_formula_units_Z 1
_cell_length_a 13.085(3)
_cell_length_b 19.689(4)
_cell_length_c 22.821(5)
_cell_measurement_temperature 296(2)
_cell_volume 5431(2)
_computing_cell_refinement 'SAINT (Bruker, 1999)'
_computing_data_collection 'SMART (Bruker, 1997)'
_computing_data_reduction SAINT
_computing_molecular_graphics 'SHELXTL-PLUS (Sheldrick, 1990)'
_computing_publication_material SHELXL-97
_computing_structure_refinement 'SHELXL-97 (Sheldrick, 1997)'
_computing_structure_solution 'SHELXS-97 (Sheldrick, 1997)'
_diffrn_ambient_temperature 296(2)
_diffrn_measured_fraction_theta_full 0.967
_diffrn_measured_fraction_theta_max 0.967
_diffrn_measurement_device_type 'Bruker APEX CCD area-detector'
_diffrn_measurement_method '\w scans'
_diffrn_radiation_monochromator graphite
_diffrn_radiation_source 'fine-focus sealed tube'
_diffrn_radiation_type MoK\a
_diffrn_radiation_wavelength 0.71073
_diffrn_reflns_av_R_equivalents 0.1268
_diffrn_reflns_av_sigmaI/netI 0.1713
_diffrn_reflns_limit_h_max 14
_diffrn_reflns_limit_h_min -15
_diffrn_reflns_limit_k_max 23
_diffrn_reflns_limit_k_min -23
_diffrn_reflns_limit_l_max 27
_diffrn_reflns_limit_l_min -27
_diffrn_reflns_number 41711
_diffrn_reflns_theta_full 25.00
_diffrn_reflns_theta_max 25.00
_diffrn_reflns_theta_min 3.00
_exptl_absorpt_coefficient_mu 25.843
_exptl_absorpt_correction_T_max 0.0662
_exptl_absorpt_correction_T_min 0.0520
_exptl_absorpt_correction_type multi-scan
_exptl_crystal_colour colorless
_exptl_crystal_density_diffrn 3.978
_exptl_crystal_density_method 'not measured'
_exptl_crystal_description block
_exptl_crystal_F_000 5658
_exptl_crystal_size_max 0.28
_exptl_crystal_size_mid 0.25
_exptl_crystal_size_min 0.23
_refine_diff_density_max 3.041
_refine_diff_density_min -2.399
_refine_diff_density_rms 0.573
_refine_ls_extinction_coef 0.000150(12)
_refine_ls_extinction_expression Fc^*^=kFc[1+0.001xFc^2^\l^3^/sin(2\q)]^-1/4^
_refine_ls_extinction_method SHELXL
_refine_ls_goodness_of_fit_ref 1.045
_refine_ls_hydrogen_treatment mixed
_refine_ls_matrix_type full
_refine_ls_number_parameters 1297
_refine_ls_number_reflns 18523
_refine_ls_number_restraints 859
_refine_ls_restrained_S_all 1.023
_refine_ls_R_factor_all 0.1438
_refine_ls_R_factor_gt 0.0865
_refine_ls_shift/su_max 0.001
_refine_ls_shift/su_mean 0.000
_refine_ls_structure_factor_coef Fsqd
_refine_ls_weighting_details 'calc w=1/[\s^2^(Fo^2^)+(0.0509P)^2^+252.7873P] where P=(Fo^2^+2Fc^2^)/3'
_refine_ls_weighting_scheme calc
_refine_ls_wR_factor_gt 0.1569
_refine_ls_wR_factor_ref 0.1729
_reflns_number_gt 11315
_reflns_number_total 18523
_reflns_threshold_expression >2sigma(I)
_cod_data_source_file c3ce40686e.txt
_cod_data_source_block 1
_cod_depositor_comments
;
The following automatic conversions were performed:

'_symmetry_cell_setting' value 'Triclinic' changed to 'triclinic'
according to /home/saulius/struct/CIF-dictionaries/cif_core.dic
dictionary named 'cif_core.dic' version 2.4.2 from 2011-04-26.

Automatic conversion script
Id: cif_fix_values 1891 2012-01-12 08:04:46Z andrius 
;
_cod_original_cell_volume 5431.0(19)
_cod_original_sg_symbol_H-M P-1
_cod_database_code 7210305

loop_
_symmetry_equiv_pos_as_xyz
'x, y, z'
'-x, -y, -z'

loop_
_atom_site_label
_atom_site_type_symbol
_atom_site_fract_x
_atom_site_fract_y
_atom_site_fract_z
_atom_site_U_iso_or_equiv
_atom_site_adp_type
_atom_site_occupancy
_atom_site_symmetry_multiplicity
_atom_site_calc_flag
_atom_site_refinement_flags
_atom_site_disorder_assembly
_atom_site_disorder_group
Tb1 Tb 0.63858(13) 0.06309(10) 0.83044(8) 0.0144(4) Uani 1 1 d . . .
Tb2 Tb 0.15192(13) -0.07906(10) 0.90406(8) 0.0154(4) Uani 1 1 d . . .
Tb3 Tb 0.78603(16) 0.07759(13) 0.53763(9) 0.0308(5) Uani 1 1 d . . .
As1 As 0.1177(3) -0.2229(2) 0.76904(16) 0.0146(8) Uani 1 1 d . A .
As2 As 0.4779(3) 0.1772(2) 0.78336(16) 0.0120(7) Uani 1 1 d . . .
W1 W 0.20047(11) 0.11954(8) 0.75210(7) 0.0162(3) Uani 1 1 d . . .
W2 W 0.31523(11) -0.02560(8) 0.77591(6) 0.0124(3) Uani 1 1 d . A .
W3 W 0.31815(12) 0.25967(9) 0.87824(7) 0.0178(3) Uani 1 1 d . . .
W5 W 0.61329(11) 0.11571(9) 0.67025(7) 0.0169(3) Uani 1 1 d . . .
W4 W 0.50074(11) -0.17841(8) 1.04659(7) 0.0138(3) Uani 1 1 d . A .
W6 W 0.35610(11) -0.20057(8) 0.89812(7) 0.0145(3) Uani 1 1 d . A .
W7 W -0.05866(12) -0.28190(9) 0.85901(7) 0.0211(4) Uani 1 1 d . A .
W8 W 0.74657(12) 0.26457(9) 0.80690(7) 0.0192(3) Uani 1 1 d . . .
W9 W -0.10446(11) -0.15897(9) 0.76998(7) 0.0185(3) Uani 1 1 d . A .
W10 W 0.45732(12) 0.21354(9) 0.62411(7) 0.0206(4) Uani 1 1 d . . .
W11 W 0.27807(12) -0.19806(8) 0.65678(7) 0.0169(3) Uani 1 1 d . A .
W12 W 0.34538(11) 0.04191(8) 0.63519(7) 0.0154(3) Uani 1 1 d . . .
W13 W 0.05195(11) -0.11835(9) 0.66786(7) 0.0172(3) Uani 1 1 d . A .
W14 W 0.10485(12) -0.36760(9) 0.62168(7) 0.0201(3) Uani 1 1 d . A .
W15 W 0.30456(12) 0.28890(9) 0.73885(7) 0.0208(4) Uani 1 1 d . . .
W16 W 0.59767(13) 0.36683(9) 0.76320(7) 0.0217(4) Uani 1 1 d . . .
W17 W 0.31274(12) -0.31512(9) 0.73746(7) 0.0188(3) Uani 1 1 d . A .
W18 W 0.13017(12) -0.37242(9) 0.84230(7) 0.0202(3) Uani 1 1 d . A .
W19 W 0.61086(12) 0.34660(8) 0.90596(7) 0.0184(3) Uani 1 1 d . . .
W20 W -0.12142(12) -0.28766(9) 0.63712(7) 0.0225(4) Uani 1 1 d . A .
W21 W -0.08004(12) -0.41501(9) 0.72735(7) 0.0227(4) Uani 1 1 d . A .
W22 W 0.6236(5) -0.0557(4) 0.9553(4) 0.0263(14) Uani 0.47 1 d P A 1
W22A W 0.5945(4) -0.0395(3) 0.9631(3) 0.0163(10) Uani 0.53 1 d P A 2
O1 O 0.2708(17) -0.0435(13) 0.8433(10) 0.011(5) Uani 1 1 d U . .
O2 O 0.704(2) 0.0869(16) 0.6262(13) 0.033(7) Uani 1 1 d U B .
O3 O 0.1572(17) -0.0638(13) 0.7313(11) 0.014(5) Uani 1 1 d U . .
O4 O 0.2664(16) -0.0244(12) 0.5719(10) 0.009(5) Uani 1 1 d U . .
O5 O 0.234(2) -0.3810(15) 0.6623(13) 0.030(6) Uani 1 1 d U . .
O6 O 0.482(2) -0.1333(16) 0.9068(13) 0.033(7) Uani 1 1 d U . .
O7 O 0.4741(18) 0.1487(13) 0.7000(11) 0.015(5) Uani 1 1 d U B .
O8 O 0.2298(19) -0.2878(13) 0.8885(12) 0.019(6) Uani 1 1 d U . .
O9 O 0.6097(19) -0.1934(14) 1.0978(12) 0.022(6) Uani 1 1 d U . .
O10 O 0.583(2) -0.1152(15) 1.0136(12) 0.025(6) Uani 1 1 d U . .
O11 O 0.3127(16) -0.1238(12) 0.7307(9) 0.006(4) Uani 1 1 d U . .
O12 O 0.0051(17) -0.1044(14) 0.8281(11) 0.017(5) Uani 1 1 d U . .
O13 O 0.0160(18) -0.4423(14) 0.7790(11) 0.018(5) Uani 1 1 d U . .
O14 O 0.6963(19) 0.2078(14) 0.7230(11) 0.021(6) Uani 1 1 d U B .
O15 O 0.0409(19) -0.2000(14) 0.8923(12) 0.020(6) Uani 1 1 d U . .
O16 O 0.2658(18) 0.2948(14) 0.9393(11) 0.017(5) Uani 1 1 d U . .
O17 O 0.572(2) 0.1784(15) 0.6127(12) 0.025(6) Uani 1 1 d U B .
O18 O 0.013(2) -0.2095(15) 0.7209(12) 0.028(6) Uani 1 1 d U . .
O19 O 0.343(2) -0.2340(14) 0.8113(12) 0.022(6) Uani 1 1 d U . .
O20 O 0.357(2) 0.1225(15) 0.5928(11) 0.023(6) Uani 1 1 d U B .
O21 O 0.2799(18) 0.0661(13) 0.7848(11) 0.015(5) Uani 1 1 d U . .
O22 O 0.230(2) 0.3402(16) 0.7140(13) 0.029(6) Uani 1 1 d U B .
O23 O 0.4880(17) 0.0431(13) 0.6177(10) 0.012(5) Uani 1 1 d U B .
O24 O 0.183(2) 0.2021(15) 0.7263(12) 0.025(6) Uani 1 1 d U . .
O25 O 0.7305(18) 0.3502(13) 0.7718(11) 0.016(5) Uani 1 1 d U B .
O26 O 0.5000 0.0000 1.0000 0.019 Uiso 1 2 d S . .
O27 O 0.0477(19) -0.3036(14) 0.7854(11) 0.020(6) Uani 1 1 d U . .
O28 O 0.0308(19) -0.4131(13) 0.6724(11) 0.019(6) Uani 1 1 d U . .
O29 O -0.1265(18) -0.3584(14) 0.6815(11) 0.019(5) Uani 1 1 d U . .
O30 O 0.7228(18) 0.0167(13) 1.0087(11) 0.017(5) Uani 1 1 d U . .
O31 O 0.0486(19) -0.0652(14) 0.6188(11) 0.022(6) Uani 1 1 d U . .
O32 O -0.1231(18) -0.2375(13) 0.8066(11) 0.018(5) Uani 1 1 d U . .
O33 O 0.4209(19) -0.3455(14) 0.7464(12) 0.023(6) Uani 1 1 d U . .
O34 O 0.019(2) -0.3434(14) 0.8845(11) 0.020(6) Uani 1 1 d U . .
O35 O -0.004(2) -0.3250(15) 0.6072(12) 0.023(6) Uani 1 1 d U . .
O36 O -0.189(2) -0.2353(15) 0.6912(13) 0.028(6) Uani 1 1 d U . .
O37 O 0.1544(17) -0.1673(13) 0.6386(10) 0.013(5) Uani 1 1 d U . .
O38 O 0.459(2) 0.3280(15) 0.8964(12) 0.025(6) Uani 1 1 d U B .
O39 O 0.3634(17) -0.1610(13) 0.6131(10) 0.011(5) Uani 1 1 d U . .
O40 O 0.4545(18) 0.0057(13) 0.7998(11) 0.016(5) Uani 1 1 d U . .
O41 O 0.6165(17) 0.0728(13) 0.7297(10) 0.015(5) Uani 1 1 d U B .
O42 O 0.3435(18) 0.2441(14) 0.6679(11) 0.019(6) Uani 1 1 d U B .
O43 O 0.2434(19) 0.0859(14) 0.6765(11) 0.020(6) Uani 1 1 d U . .
O44 O 0.5503(18) 0.2993(13) 0.6855(11) 0.016(5) Uani 1 1 d U B .
O45 O 0.3502(18) -0.0044(14) 0.6918(11) 0.017(5) Uani 1 1 d U A .
O46 O 0.886(2) 0.2861(15) 0.8107(12) 0.027(6) Uani 1 1 d U . .
O47 O 0.3832(16) -0.1981(12) 0.9809(9) 0.006(4) Uani 1 1 d U . .
O48 O 0.069(2) 0.0660(16) 0.7369(13) 0.032(7) Uani 1 1 d U . .
O49 O 0.2201(17) -0.3668(13) 0.7799(10) 0.013(5) Uani 1 1 d U . .
O50 O 0.4559(18) -0.1208(14) 1.1008(11) 0.018(5) Uani 1 1 d U . .
O51 O 0.3675(19) -0.2445(15) 0.6951(12) 0.024(6) Uani 1 1 d U . .
O52 O 0.449(2) 0.2500(17) 0.5625(14) 0.037(7) Uani 1 1 d U B .
O53 O 0.605(2) -0.0097(17) 0.8961(14) 0.037(7) Uani 1 1 d U . .
O54 O 0.1715(17) -0.2729(13) 0.7087(11) 0.016(5) Uani 1 1 d U . .
O55 O -0.057(2) -0.2068(16) 0.6106(12) 0.029(6) Uani 1 1 d U . .
O56 O 0.076(2) -0.4401(16) 0.5554(13) 0.031(7) Uani 1 1 d U . .
O57 O 0.403(2) -0.2682(15) 1.0624(12) 0.024(6) Uani 1 1 d U . .
O58 O 0.615(2) 0.4074(14) 0.8517(12) 0.023(6) Uani 1 1 d U B .
O59 O 0.2734(17) 0.3090(12) 0.8229(10) 0.010(5) Uani 1 1 d U B .
O60 O -0.1405(19) -0.3786(15) 0.7933(12) 0.024(6) Uani 1 1 d U . .
O61 O 0.5728(16) 0.2652(12) 0.8034(10) 0.007(4) Uani 1 1 d U B .
O62 O 0.7472(17) 0.3342(13) 0.8837(10) 0.011(5) Uani 1 1 d U B .
O63 O -0.166(2) -0.4972(18) 0.6932(15) 0.043(8) Uani 1 1 d U . .
O64 O 0.1994(19) 0.1742(14) 0.8373(11) 0.018(5) Uani 1 1 d U . .
O65 O -0.060(2) -0.1055(16) 0.7102(12) 0.028(6) Uani 1 1 d U . .
O66 O 0.269(2) -0.1453(17) 0.9051(13) 0.034(7) Uani 1 1 d U . .
O67 O 0.3628(17) 0.2096(13) 0.7821(10) 0.012(5) Uani 1 1 d U . .
O68 O 0.2076(19) -0.2910(14) 0.5990(12) 0.022(6) Uani 1 1 d U . .
O69 O 0.160(3) -0.4363(19) 0.8736(15) 0.049(8) Uani 1 1 d U . .
O70 O -0.209(2) -0.1247(17) 0.7900(14) 0.036(7) Uani 1 1 d U . .
O71 O 0.6269(19) 0.4471(14) 0.7449(12) 0.024(6) Uani 1 1 d U B .
O72 O 0.653(2) 0.4151(15) 0.9714(13) 0.027(6) Uani 1 1 d U B .
O73 O 0.446(2) 0.3530(14) 0.7658(12) 0.022(6) Uani 1 1 d U B .
O74 O 0.699(2) -0.1097(16) 0.9194(13) 0.034(7) Uani 1 1 d U . .
O75 O 0.7100(19) 0.1866(14) 0.8337(11) 0.019(5) Uani 1 1 d U B .
O76 O -0.146(2) -0.2885(15) 0.9111(12) 0.027(6) Uani 1 1 d U . .
O77 O -0.223(2) -0.3336(18) 0.5778(15) 0.045(8) Uani 1 1 d U . .
O1W O 0.624(2) -0.0619(19) 0.7695(15) 0.046(8) Uani 1 1 d U . .
O2W O 0.7688(17) 0.1173(14) 0.9253(11) 0.017(5) Uani 1 1 d U . .
O3W O 0.815(2) 0.0603(17) 0.8054(13) 0.034(7) Uani 1 1 d U . .
O4W O 0.152(2) 0.0450(18) 0.9039(15) 0.044(8) Uani 1 1 d U . .
O5W O 0.047(2) -0.0646(18) 0.9824(14) 0.041(8) Uani 1 1 d U . .
O7W O 0.878(3) 0.195(2) 0.6022(17) 0.057(9) Uani 1 1 d U . .
O8W O 0.940(4) 0.063(3) 0.496(2) 0.099(15) Uani 1 1 d U B .
O9W O 0.908(3) 0.065(2) 0.6159(18) 0.068(11) Uani 1 1 d U . .
O10W O 0.747(7) -0.048(5) 0.526(4) 0.09(2) Uani 0.60 1 d PU B 1
O10Y O 0.683(9) -0.045(6) 0.528(5) 0.07(3) Uani 0.40 1 d PU B 2
O11W O 0.650(4) 0.130(3) 0.512(2) 0.106(16) Uani 1 1 d U B .
O12W O 0.747(9) 0.169(7) 0.505(5) 0.09(3) Uani 0.40 1 d PU B 1
O12Y O 0.858(5) 0.171(3) 0.486(3) 0.058(16) Uani 0.60 1 d PU B 2
O78 O 0.5433(17) -0.2649(12) 0.9803(9) 0.016(5) Uani 1 1 d DU . .
O79 O 0.4455(19) -0.2836(15) 0.8878(11) 0.024(6) Uani 1 1 d DU . .
N1 N 0.601(4) -0.378(3) 0.942(2) 0.117(12) Uani 1 1 d DU A .
H1A H 0.6608 -0.3897 0.9325 0.140 Uiso 1 1 calc R . .
H1B H 0.6181 -0.3405 0.9757 0.140 Uiso 1 1 calc R . .
C1 C 0.512(3) -0.2975(18) 0.9260(10) 0.025(9) Uani 1 1 d DU A .
C2 C 0.549(4) -0.358(2) 0.890(2) 0.115(12) Uani 1 1 d DU . .
H2 H 0.6032 -0.3398 0.8661 0.138 Uiso 1 1 calc R A .
C3 C 0.472(5) -0.431(3) 0.8515(19) 0.117(12) Uani 1 1 d DU A .
H3A H 0.5073 -0.4579 0.8230 0.140 Uiso 1 1 calc R . .
H3B H 0.4120 -0.4224 0.8285 0.140 Uiso 1 1 calc R . .
C4 C 0.434(4) -0.471(3) 0.898(3) 0.116(12) Uani 1 1 d DU . .
H4A H 0.3686 -0.4614 0.9097 0.139 Uiso 1 1 calc R A .
H4B H 0.4199 -0.5233 0.8802 0.139 Uiso 1 1 calc R . .
C5 C 0.523(5) -0.443(3) 0.952(2) 0.117(12) Uani 1 1 d DU A .
H5A H 0.4959 -0.4280 0.9895 0.140 Uiso 1 1 calc R . .
H5B H 0.5579 -0.4800 0.9547 0.140 Uiso 1 1 calc R . .
Na1 Na 0.815(3) 0.264(2) 0.9830(15) 0.035(8) Uani 0.50 1 d PU . .
Na2 Na 0.819(2) -0.0090(18) 0.6912(14) 0.027(7) Uani 0.50 1 d PU . .
Na3 Na -0.079(3) -0.416(2) 0.9480(17) 0.045(9) Uani 0.50 1 d PU . .
Na4 Na -0.220(3) -0.592(2) 0.5914(19) 0.054(10) Uani 0.50 1 d PU A .
Na5 Na 0.849(3) -0.152(2) 0.9875(18) 0.046(9) Uani 0.50 1 d PU . .
Na6 Na 0.1066(19) 0.0012(14) 1.0988(12) 0.011(5) Uani 0.50 1 d PU . .
Na7 Na 0.478(4) -0.130(3) 0.801(2) 0.080(14) Uani 0.50 1 d PU A .
Na8 Na 1.123(3) 0.132(3) 0.587(2) 0.060(11) Uani 0.50 1 d PU . .
Na9 Na -0.410(4) -0.279(3) 0.677(2) 0.079(14) Uani 0.50 1 d PU . .
Na10 Na 0.990(3) 0.239(3) 0.713(2) 0.061(11) Uani 0.50 1 d PU . .
O21W O -0.245(4) -0.445(3) 0.878(2) 0.027(12) Uiso 0.50 1 d P . .
O22W O 0.595(4) -0.086(3) 0.627(2) 0.020(11) Uiso 0.50 1 d P . .
O23W O -0.483(5) -0.406(3) 0.668(3) 0.037(14) Uiso 0.50 1 d P . .
O24W O 1.098(5) 0.377(3) 0.846(3) 0.036(14) Uiso 0.50 1 d P . .
O25W O 0.984(4) 0.174(3) 0.849(3) 0.029(13) Uiso 0.50 1 d P . .
O26W O -0.318(5) -0.694(4) 0.504(3) 0.042(15) Uiso 0.50 1 d P . .
O27W O 0.598(4) -0.211(3) 0.811(3) 0.036(14) Uiso 0.50 1 d P . .
O28W O 0.780(5) -0.166(4) 0.544(3) 0.047(16) Uiso 0.50 1 d P . .
O29W O -0.395(5) -0.590(4) 0.605(3) 0.041(15) Uiso 0.50 1 d P . .
O30W O 0.072(6) -0.416(4) 1.008(3) 0.06(2) Uiso 0.50 1 d P . .
O31W O -0.083(5) -0.541(4) 0.868(3) 0.052(18) Uiso 0.50 1 d P . .
O32W O -0.628(5) -0.432(4) 0.581(3) 0.045(16) Uiso 0.50 1 d P . .
O33W O -0.031(5) -0.585(4) 0.579(3) 0.054(18) Uiso 0.50 1 d P . .
O34W O -0.225(4) -0.689(3) 0.632(3) 0.036(14) Uiso 0.50 1 d P . .
O35W O -0.032(7) -0.296(5) 1.030(4) 0.08(3) Uiso 0.50 1 d P . .
O36W O 0.976(5) 0.280(4) 0.508(3) 0.047(16) Uiso 0.50 1 d P . .
O37W O 0.557(5) -0.238(4) 0.571(3) 0.053(18) Uiso 0.50 1 d P . .
O38W O -0.197(4) -0.502(3) 0.537(2) 0.019(11) Uiso 0.50 1 d P . .
O39W O -0.579(4) -0.519(3) 0.688(3) 0.036(14) Uiso 0.50 1 d P . .
O40W O -0.350(5) -0.378(4) 0.752(3) 0.055(18) Uiso 0.50 1 d P . .

loop_
_atom_site_aniso_label
_atom_site_aniso_U_11
_atom_site_aniso_U_22
_atom_site_aniso_U_33
_atom_site_aniso_U_23
_atom_site_aniso_U_13
_atom_site_aniso_U_12
Tb1 0.0144(8) 0.0133(9) 0.0135(9) 0.0017(8) 0.0023(7) 0.0027(8)
Tb2 0.0163(8) 0.0150(10) 0.0129(9) 0.0014(8) 0.0034(7) 0.0029(8)
Tb3 0.0299(11) 0.0482(15) 0.0137(10) 0.0017(10) 0.0026(9) 0.0174(11)
As1 0.0197(18) 0.0082(19) 0.0097(18) -0.0039(16) -0.0003(15) 0.0002(16)
As2 0.0111(16) 0.013(2) 0.0138(19) 0.0056(16) 0.0032(15) 0.0040(16)
W1 0.0169(7) 0.0150(8) 0.0165(8) 0.0025(7) 0.0028(6) 0.0060(7)
W2 0.0136(7) 0.0098(8) 0.0108(7) 0.0001(6) 0.0002(6) 0.0016(6)
W3 0.0199(8) 0.0160(8) 0.0167(8) 0.0009(7) 0.0033(6) 0.0073(7)
W5 0.0173(7) 0.0193(9) 0.0136(8) 0.0039(7) 0.0049(6) 0.0045(7)
W4 0.0177(7) 0.0100(8) 0.0122(7) 0.0005(6) 0.0021(6) 0.0041(6)
W6 0.0165(7) 0.0104(8) 0.0134(8) 0.0004(6) -0.0005(6) 0.0021(6)
W7 0.0225(8) 0.0158(9) 0.0211(9) 0.0027(7) 0.0079(7) -0.0002(7)
W8 0.0162(7) 0.0161(9) 0.0228(9) 0.0057(7) 0.0037(7) 0.0001(7)
W9 0.0145(7) 0.0196(9) 0.0183(8) 0.0003(7) 0.0033(6) 0.0041(7)
W10 0.0250(8) 0.0190(9) 0.0161(8) 0.0072(7) 0.0006(7) 0.0020(7)
W11 0.0186(7) 0.0141(8) 0.0140(8) -0.0010(7) 0.0041(6) 0.0021(7)
W12 0.0181(7) 0.0156(8) 0.0106(7) 0.0030(7) 0.0025(6) 0.0021(7)
W13 0.0146(7) 0.0185(9) 0.0150(8) 0.0031(7) 0.0011(6) 0.0008(7)
W14 0.0214(8) 0.0152(8) 0.0149(8) -0.0050(7) 0.0010(6) -0.0001(7)
W15 0.0230(8) 0.0167(9) 0.0245(9) 0.0077(7) 0.0024(7) 0.0077(7)
W16 0.0269(8) 0.0126(8) 0.0231(9) 0.0059(7) 0.0032(7) 0.0007(7)
W17 0.0215(8) 0.0167(9) 0.0158(8) -0.0008(7) 0.0027(6) 0.0070(7)
W18 0.0228(8) 0.0123(8) 0.0205(8) 0.0034(7) 0.0024(7) -0.0018(7)
W19 0.0214(8) 0.0112(8) 0.0189(8) 0.0030(7) 0.0018(7) 0.0000(7)
W20 0.0187(8) 0.0210(9) 0.0189(8) -0.0015(7) -0.0034(7) -0.0003(7)
W21 0.0234(8) 0.0141(9) 0.0219(9) -0.0023(7) 0.0025(7) -0.0020(7)
W22 0.017(3) 0.027(4) 0.028(3) 0.010(3) -0.007(2) -0.005(2)
W22A 0.014(3) 0.015(2) 0.018(2) 0.0074(19) -0.0010(18) -0.0005(16)
O1 0.009(6) 0.013(6) 0.011(6) 0.000(4) 0.002(4) 0.006(4)
O2 0.034(10) 0.034(10) 0.027(10) 0.005(8) 0.001(8) 0.011(8)
O3 0.012(8) 0.017(9) 0.014(9) 0.006(7) -0.001(7) 0.006(7)
O4 0.010(8) 0.009(8) 0.010(8) 0.002(7) 0.002(7) 0.006(7)
O5 0.034(10) 0.022(10) 0.037(10) 0.017(8) 0.006(8) 0.002(8)
O6 0.029(10) 0.034(10) 0.036(10) 0.008(8) -0.001(8) 0.015(8)
O7 0.017(6) 0.015(6) 0.013(6) 0.007(4) 0.003(4) 0.003(4)
O8 0.020(9) 0.007(9) 0.027(10) 0.002(7) -0.002(7) 0.001(7)
O9 0.020(9) 0.018(9) 0.026(10) 0.007(8) -0.005(7) 0.006(8)
O10 0.023(9) 0.025(10) 0.028(10) 0.014(8) -0.004(7) 0.007(8)
O11 0.007(6) 0.007(6) 0.005(6) 0.001(4) 0.001(4) 0.001(4)
O12 0.009(8) 0.019(9) 0.019(9) 0.003(7) -0.001(7) 0.001(7)
O13 0.019(6) 0.014(7) 0.022(7) 0.001(4) 0.003(4) 0.006(4)
O14 0.020(9) 0.020(9) 0.017(9) 0.001(7) -0.005(7) 0.005(8)
O15 0.021(9) 0.013(9) 0.026(9) 0.003(7) -0.003(7) 0.009(7)
O16 0.015(8) 0.022(9) 0.010(9) -0.004(7) 0.007(7) 0.002(7)
O17 0.023(9) 0.026(10) 0.026(10) 0.001(8) 0.011(8) 0.010(8)
O18 0.034(10) 0.024(10) 0.024(10) 0.001(8) -0.003(8) 0.011(8)
O19 0.029(9) 0.015(9) 0.026(10) 0.008(8) 0.007(7) 0.009(8)
O20 0.026(9) 0.030(10) 0.015(9) 0.006(8) 0.005(7) 0.012(8)
O21 0.014(8) 0.019(9) 0.015(9) 0.006(7) 0.010(7) 0.004(7)
O22 0.024(9) 0.032(10) 0.032(10) 0.007(8) 0.007(8) 0.010(8)
O23 0.014(6) 0.013(6) 0.008(6) 0.000(4) 0.006(4) 0.002(4)
O24 0.029(9) 0.026(10) 0.023(10) 0.005(8) -0.001(7) 0.016(8)
O25 0.018(9) 0.014(9) 0.018(9) 0.012(7) 0.001(7) 0.001(7)
O27 0.024(9) 0.020(9) 0.015(9) 0.004(7) 0.007(7) 0.006(7)
O28 0.027(9) 0.011(9) 0.017(9) -0.001(7) 0.000(7) 0.007(7)
O29 0.017(6) 0.021(7) 0.016(7) 0.002(4) 0.005(4) 0.004(4)
O30 0.015(8) 0.016(9) 0.020(9) 0.001(7) 0.013(7) 0.003(7)
O31 0.024(9) 0.022(10) 0.019(9) 0.009(8) 0.002(7) 0.001(8)
O32 0.013(8) 0.014(9) 0.025(9) 0.006(7) 0.008(7) -0.003(7)
O33 0.021(9) 0.023(10) 0.023(10) 0.001(8) 0.001(7) 0.010(8)
O34 0.029(9) 0.014(9) 0.014(9) 0.002(7) 0.000(7) 0.007(8)
O35 0.024(7) 0.023(7) 0.024(7) 0.011(4) 0.000(4) 0.005(4)
O36 0.027(9) 0.025(10) 0.034(10) 0.009(8) -0.002(8) 0.012(8)
O37 0.011(6) 0.017(6) 0.012(6) 0.003(4) -0.001(4) 0.006(4)
O38 0.024(9) 0.025(10) 0.026(10) 0.004(8) 0.002(7) 0.010(8)
O39 0.012(6) 0.010(6) 0.009(6) 0.002(4) 0.005(4) 0.000(4)
O40 0.018(8) 0.012(9) 0.017(9) -0.003(7) 0.003(7) 0.011(7)
O41 0.012(8) 0.019(9) 0.011(8) 0.009(7) -0.005(7) -0.003(7)
O42 0.014(8) 0.023(10) 0.020(9) 0.001(7) 0.006(7) 0.006(7)
O43 0.019(9) 0.026(10) 0.013(9) -0.001(7) 0.000(7) 0.009(8)
O44 0.017(6) 0.016(6) 0.018(6) 0.010(4) -0.002(4) 0.004(4)
O45 0.017(8) 0.017(9) 0.018(9) 0.004(7) 0.005(7) 0.009(7)
O46 0.026(9) 0.027(10) 0.028(10) 0.001(8) 0.012(8) 0.011(8)
O47 0.006(4) 0.006(4) 0.006(4) 0.0017(16) 0.0010(12) 0.0016(16)
O48 0.027(10) 0.033(11) 0.029(10) 0.002(8) 0.008(8) 0.003(8)
O49 0.016(6) 0.010(6) 0.015(6) 0.005(4) 0.004(4) 0.006(4)
O50 0.013(8) 0.017(9) 0.021(9) 0.001(7) 0.000(7) 0.003(7)
O51 0.023(9) 0.026(10) 0.021(9) 0.006(8) 0.001(7) 0.006(8)
O52 0.045(11) 0.037(11) 0.033(10) 0.019(8) 0.006(8) 0.006(8)
O53 0.041(11) 0.035(11) 0.032(10) 0.012(8) -0.002(8) 0.006(8)
O54 0.011(8) 0.011(9) 0.025(9) 0.005(7) -0.002(7) 0.007(7)
O55 0.026(9) 0.031(10) 0.027(10) 0.010(8) 0.003(8) 0.003(8)
O56 0.030(10) 0.032(10) 0.025(10) -0.003(8) 0.004(8) 0.008(8)
O57 0.025(9) 0.022(10) 0.023(9) 0.008(8) 0.004(7) 0.003(8)
O58 0.026(9) 0.022(10) 0.020(9) 0.014(8) -0.001(7) 0.001(8)
O59 0.012(8) 0.007(8) 0.009(8) 0.001(7) -0.003(7) 0.002(7)
O60 0.018(9) 0.025(10) 0.027(10) 0.000(8) 0.004(7) 0.011(8)
O61 0.008(4) 0.007(5) 0.007(5) 0.0022(16) 0.0013(12) 0.0021(16)
O62 0.009(6) 0.010(6) 0.013(6) 0.003(4) 0.003(4) 0.002(4)
O63 0.039(11) 0.042(11) 0.044(11) 0.010(9) 0.014(8) 0.003(8)
O64 0.020(9) 0.020(9) 0.015(9) 0.008(7) 0.005(7) 0.006(7)
O65 0.018(9) 0.038(10) 0.026(10) 0.003(8) -0.001(7) 0.011(8)
O66 0.035(10) 0.040(11) 0.025(10) 0.005(8) 0.007(8) 0.011(8)
O67 0.014(6) 0.010(6) 0.013(6) 0.004(4) 0.003(4) 0.002(4)
O68 0.022(9) 0.017(9) 0.024(9) 0.005(8) -0.001(7) 0.003(8)
O69 0.053(12) 0.042(12) 0.051(12) 0.011(9) 0.007(9) 0.017(9)
O70 0.036(10) 0.034(11) 0.038(11) 0.010(8) 0.009(8) 0.008(8)
O71 0.021(9) 0.021(10) 0.029(10) 0.008(8) -0.002(7) 0.010(8)
O72 0.022(9) 0.024(10) 0.031(10) -0.004(8) 0.016(8) 0.006(8)
O73 0.026(9) 0.014(9) 0.024(9) 0.006(8) 0.006(8) 0.001(7)
O74 0.030(10) 0.035(11) 0.033(10) 0.008(8) 0.013(8) 0.003(8)
O75 0.021(7) 0.020(7) 0.018(7) 0.009(4) 0.005(4) 0.003(4)
O76 0.020(9) 0.031(10) 0.030(10) 0.009(8) 0.014(8) 0.006(8)
O77 0.045(11) 0.043(11) 0.047(12) 0.005(9) 0.006(8) 0.019(9)
O1W 0.047(11) 0.046(12) 0.047(12) 0.017(9) 0.003(8) 0.016(9)
O2W 0.012(8) 0.019(9) 0.016(9) 0.005(7) -0.005(7) -0.003(7)
O3W 0.029(10) 0.038(11) 0.039(11) 0.003(8) 0.013(8) 0.021(8)
O4W 0.048(11) 0.044(11) 0.042(11) 0.016(9) 0.007(8) 0.015(9)
O5W 0.041(11) 0.041(11) 0.036(11) 0.003(8) 0.013(8) 0.005(8)
O7W 0.064(12) 0.054(12) 0.053(12) 0.020(9) 0.010(9) 0.011(9)
O8W 0.092(17) 0.107(17) 0.097(17) 0.027(10) 0.022(10) 0.024(10)
O9W 0.068(13) 0.074(14) 0.066(14) 0.025(10) 0.008(9) 0.020(9)
O10W 0.09(2) 0.09(2) 0.08(2) 0.030(12) 0.012(11) 0.022(12)
O10Y 0.07(3) 0.07(3) 0.07(3) 0.016(13) 0.013(11) 0.021(13)
O11W 0.107(18) 0.109(18) 0.102(18) 0.033(11) 0.020(10) 0.027(10)
O12W 0.09(3) 0.08(3) 0.09(3) 0.024(13) 0.013(11) 0.024(14)
O12Y 0.059(18) 0.058(18) 0.057(18) 0.014(10) 0.012(10) 0.018(10)
O78 0.016(5) 0.016(5) 0.016(5) 0.0044(17) 0.0025(13) 0.0046(18)
O79 0.029(9) 0.022(10) 0.018(9) -0.004(8) 0.004(8) 0.009(8)
N1 0.117(13) 0.116(13) 0.118(13) 0.032(7) 0.020(6) 0.035(7)
C1 0.026(12) 0.023(12) 0.023(12) 0.007(9) -0.002(9) 0.005(9)
C2 0.115(13) 0.115(13) 0.116(13) 0.033(7) 0.021(6) 0.035(7)
C3 0.116(13) 0.116(13) 0.118(13) 0.032(7) 0.019(6) 0.036(7)
C4 0.116(13) 0.116(13) 0.116(13) 0.033(7) 0.020(6) 0.034(7)
C5 0.117(13) 0.116(13) 0.117(13) 0.032(7) 0.020(6) 0.034(7)
Na1 0.031(11) 0.043(12) 0.026(11) 0.009(9) 0.001(8) 0.005(9)
Na2 0.031(10) 0.028(11) 0.027(10) 0.008(8) 0.010(8) 0.015(8)
Na3 0.042(11) 0.049(11) 0.041(11) 0.012(7) 0.012(7) 0.006(7)
Na4 0.057(12) 0.051(12) 0.053(12) 0.012(7) 0.014(7) 0.014(7)
Na5 0.043(11) 0.045(11) 0.049(11) 0.006(7) 0.009(7) 0.015(7)
Na6 0.009(7) 0.012(8) 0.012(8) -0.002(6) 0.002(6) 0.008(6)
Na7 0.082(15) 0.079(15) 0.079(15) 0.023(8) 0.015(7) 0.023(8)
Na8 0.055(12) 0.063(13) 0.060(13) 0.012(7) 0.010(7) 0.018(7)
Na9 0.077(15) 0.082(15) 0.079(15) 0.021(8) 0.017(7) 0.024(8)
Na10 0.057(13) 0.063(13) 0.060(13) 0.014(7) 0.010(7) 0.018(7)

loop_
_atom_type_symbol
_atom_type_description
_atom_type_scat_dispersion_real
_atom_type_scat_dispersion_imag
_atom_type_scat_source
C C 0.0033 0.0016 'International Tables Vol C Tables 4.2.6.8 and 6.1.1.4'
H H 0.0000 0.0000 'International Tables Vol C Tables 4.2.6.8 and 6.1.1.4'
N N 0.0061 0.0033 'International Tables Vol C Tables 4.2.6.8 and 6.1.1.4'
O O 0.0106 0.0060 'International Tables Vol C Tables 4.2.6.8 and 6.1.1.4'
W W -0.8490 6.8722 'International Tables Vol C Tables 4.2.6.8 and 6.1.1.4'
As As 0.0499 2.0058 'International Tables Vol C Tables 4.2.6.8 and 6.1.1.4'
Tb Tb -0.1723 4.1537 'International Tables Vol C Tables 4.2.6.8 and 6.1.1.4'
Na Na 0.0362 0.0249 'International Tables Vol C Tables 4.2.6.8 and 6.1.1.4'

loop_
_geom_angle_atom_site_label_1
_geom_angle_atom_site_label_2
_geom_angle_atom_site_label_3
_geom_angle
_geom_angle_site_symmetry_1
_geom_angle_site_symmetry_3
O53 Tb1 O40 78.3(9) . .
O53 Tb1 O50 76.0(9) . 2_657
O40 Tb1 O50 70.3(8) . 2_657
O53 Tb1 O75 140.0(10) . .
O40 Tb1 O75 120.2(8) . .
O50 Tb1 O75 78.2(8) 2_657 .
O53 Tb1 O41 148.1(10) . .
O40 Tb1 O41 79.8(8) . .
O50 Tb1 O41 117.5(8) 2_657 .
O75 Tb1 O41 71.7(8) . .
O53 Tb1 O3W 105.2(9) . .
O40 Tb1 O3W 143.9(9) . .
O50 Tb1 O3W 145.8(10) 2_657 .
O75 Tb1 O3W 80.5(9) . .
O41 Tb1 O3W 80.0(8) . .
O53 Tb1 O2W 70.0(9) . .
O40 Tb1 O2W 138.6(8) . .
O50 Tb1 O2W 76.6(8) 2_657 .
O75 Tb1 O2W 74.7(8) . .
O41 Tb1 O2W 139.1(8) . .
O3W Tb1 O2W 72.0(9) . .
O53 Tb1 O1W 74.0(11) . .
O40 Tb1 O1W 74.7(9) . .
O50 Tb1 O1W 137.6(10) 2_657 .
O75 Tb1 O1W 142.0(9) . .
O41 Tb1 O1W 78.0(9) . .
O3W Tb1 O1W 72.0(10) . .
O2W Tb1 O1W 118.9(9) . .
O53 Tb1 Na7 49.3(11) . .
O40 Tb1 Na7 48.3(9) . .
O50 Tb1 Na7 99.8(10) 2_657 .
O75 Tb1 Na7 167.4(9) . .
O41 Tb1 Na7 98.8(10) . .
O3W Tb1 Na7 106.5(10) . .
O2W Tb1 Na7 117.3(9) . .
O1W Tb1 Na7 37.8(11) . .
O66 Tb2 O1 73.8(8) . .
O66 Tb2 O30 74.7(10) . 2_657
O1 Tb2 O30 91.4(8) . 2_657
O66 Tb2 O12 126.1(10) . .
O1 Tb2 O12 92.8(8) . .
O30 Tb2 O12 159.1(8) 2_657 .
O66 Tb2 O5W 120.3(10) . .
O1 Tb2 O5W 157.0(10) . .
O30 Tb2 O5W 76.6(9) 2_657 .
O12 Tb2 O5W 92.0(9) . .
O66 Tb2 O15 76.1(9) . .
O1 Tb2 O15 127.1(8) . .
O30 Tb2 O15 120.9(8) 2_657 .
O12 Tb2 O15 71.6(8) . .
O5W Tb2 O15 75.7(10) . .
O66 Tb2 O4W 139.1(11) . .
O1 Tb2 O4W 73.5(9) . .
O30 Tb2 O4W 82.2(10) 2_657 .
O12 Tb2 O4W 79.5(10) . .
O5W Tb2 O4W 85.3(10) . .
O15 Tb2 O4W 144.4(9) . .
O66 Tb2 Na6 167.5(9) . 2_557
O1 Tb2 Na6 115.7(6) . 2_557
O30 Tb2 Na6 111.8(7) 2_657 2_557
O12 Tb2 Na6 48.4(7) . 2_557
O5W Tb2 Na6 53.9(8) . 2_557
O15 Tb2 Na6 91.4(6) . 2_557
O4W Tb2 Na6 53.4(8) . 2_557
O12W Tb3 O10W 148(4) . .
O12W Tb3 O8W 105(3) . .
O10W Tb3 O8W 84(2) . .
O12W Tb3 O7W 66(3) . .
O10W Tb3 O7W 145(2) . .
O8W Tb3 O7W 92.9(16) . .
O12W Tb3 O2 100(3) . .
O10W Tb3 O2 88(2) . .
O8W Tb3 O2 145.4(13) . .
O7W Tb3 O2 75.6(11) . .
O12W Tb3 O11W 34(3) . .
O10W Tb3 O11W 121(2) . .
O8W Tb3 O11W 133.4(16) . .
O7W Tb3 O11W 85.8(16) . .
O2 Tb3 O11W 79.1(13) . .
O12W Tb3 O9W 138(3) . .
O10W Tb3 O9W 74(2) . .
O8W Tb3 O9W 72.3(15) . .
O7W Tb3 O9W 72.0(13) . .
O2 Tb3 O9W 73.1(11) . .
O11W Tb3 O9W 147.8(16) . .
O12W Tb3 O10Y 132(4) . .
O10W Tb3 O10Y 21(2) . .
O8W Tb3 O10Y 104(3) . .
O7W Tb3 O10Y 148(3) . .
O2 Tb3 O10Y 76(3) . .
O11W Tb3 O10Y 101(3) . .
O9W Tb3 O10Y 87(3) . .
O12W Tb3 O4 77(3) . 2_656
O10W Tb3 O4 77(2) . 2_656
O8W Tb3 O4 72.1(14) . 2_656
O7W Tb3 O4 134.9(9) . 2_656
O2 Tb3 O4 138.0(9) . 2_656
O11W Tb3 O4 76.4(14) . 2_656
O9W Tb3 O4 135.7(11) . 2_656
O10Y Tb3 O4 76(3) . 2_656
O12W Tb3 O12Y 38(3) . .
O10W Tb3 O12Y 142(2) . .
O8W Tb3 O12Y 67.2(17) . .
O7W Tb3 O12Y 63.8(18) . .
O2 Tb3 O12Y 130.1(16) . .
O11W Tb3 O12Y 70.7(17) . .
O9W Tb3 O12Y 116.5(17) . .
O10Y Tb3 O12Y 148(3) . .
O4 Tb3 O12Y 71.2(16) 2_656 .
O27 As1 O18 100.3(12) . .
O27 As1 O54 92.4(11) . .
O18 As1 O54 96.9(11) . .
O61 As2 O67 95.6(10) . .
O61 As2 O7 100.6(10) . .
O67 As2 O7 97.1(10) . .
O48 W1 O43 100.2(12) . .
O48 W1 O21 105.3(11) . .
O43 W1 O21 88.0(9) . .
O48 W1 O24 100.1(12) . .
O43 W1 O24 88.0(10) . .
O21 W1 O24 154.6(11) . .
O48 W1 O64 96.8(12) . .
O43 W1 O64 163.0(11) . .
O21 W1 O64 87.9(9) . .
O24 W1 O64 88.6(10) . .
O48 W1 O67 168.6(11) . .
O43 W1 O67 88.4(10) . .
O21 W1 O67 82.3(9) . .
O24 W1 O67 72.5(9) . .
O64 W1 O67 74.6(9) . .
O40 W2 O1 101.2(10) . .
O40 W2 O21 101.4(10) . .
O1 W2 O21 97.1(9) . .
O40 W2 O11 95.3(9) . .
O1 W2 O11 99.7(9) . .
O21 W2 O11 153.6(9) . .
O40 W2 O3 169.3(9) . .
O1 W2 O3 89.3(9) . .
O21 W2 O3 79.4(10) . .
O11 W2 O3 80.5(9) . .
O40 W2 O45 85.1(10) . .
O1 W2 O45 173.5(9) . .
O21 W2 O45 79.7(9) . .
O11 W2 O45 81.4(9) . .
O3 W2 O45 84.6(9) . .
O40 W2 Na7 53.9(12) . .
O1 W2 Na7 82.4(10) . .
O21 W2 Na7 154.1(12) . .
O11 W2 Na7 49.5(11) . .
O3 W2 Na7 126.3(12) . .
O45 W2 Na7 103.0(10) . .
O16 W3 O59 99.7(10) . .
O16 W3 O38 100.6(12) . .
O59 W3 O38 89.8(10) . .
O16 W3 O64 99.5(11) . .
O59 W3 O64 89.2(9) . .
O38 W3 O64 159.7(10) . .
O16 W3 O9 106.2(11) . 2_657
O59 W3 O9 154.1(10) . 2_657
O38 W3 O9 85.1(10) . 2_657
O64 W3 O9 87.0(10) . 2_657
O16 W3 O67 169.8(9) . .
O59 W3 O67 72.6(8) . .
O38 W3 O67 86.3(10) . .
O64 W3 O67 74.1(9) . .
O9 W3 O67 81.8(9) 2_657 .
O2 W5 O41 103.9(11) . .
O2 W5 O14 103.2(13) . .
O41 W5 O14 92.4(11) . .
O2 W5 O23 94.7(12) . .
O41 W5 O23 96.4(10) . .
O14 W5 O23 157.5(9) . .
O2 W5 O17 93.8(10) . .
O41 W5 O17 162.2(10) . .
O14 W5 O17 84.3(10) . .
O23 W5 O17 81.0(10) . .
O2 W5 O7 163.6(11) . .
O41 W5 O7 89.3(9) . .
O14 W5 O7 85.6(10) . .
O23 W5 O7 73.9(9) . .
O17 W5 O7 73.1(8) . .
O50 W4 O10 101.5(12) . .
O50 W4 O9 99.3(11) . .
O10 W4 O9 98.7(10) . .
O50 W4 O47 96.4(10) . .
O10 W4 O47 89.7(10) . .
O9 W4 O47 160.3(10) . .
O50 W4 O57 91.6(11) . .
O10 W4 O57 165.3(12) . .
O9 W4 O57 85.6(10) . .
O47 W4 O57 82.1(9) . .
O50 W4 O78 172.1(10) . .
O10 W4 O78 86.4(10) . .
O9 W4 O78 80.1(10) . .
O47 W4 O78 82.7(8) . .
O57 W4 O78 80.5(9) . .
O66 W6 O6 100.7(13) . .
O66 W6 O47 97.8(11) . .
O6 W6 O47 90.6(11) . .
O66 W6 O19 100.8(11) . .
O6 W6 O19 93.8(12) . .
O47 W6 O19 159.7(9) . .
O66 W6 O8 88.9(12) . .
O6 W6 O8 170.3(10) . .
O47 W6 O8 87.0(10) . .
O19 W6 O8 85.3(11) . .
O66 W6 O79 171.9(12) . .
O6 W6 O79 87.4(11) . .
O47 W6 O79 81.9(8) . .
O19 W6 O79 78.5(9) . .
O8 W6 O79 82.9(9) . .
O66 W6 Na7 94.1(12) . .
O6 W6 Na7 48.1(13) . .
O47 W6 Na7 138.5(12) . .
O19 W6 Na7 48.0(13) . .
O8 W6 Na7 133.0(13) . .
O79 W6 Na7 91.4(10) . .
O76 W7 O15 105.3(13) . .
O76 W7 O32 102.0(10) . .
O15 W7 O32 90.4(10) . .
O76 W7 O34 95.2(10) . .
O15 W7 O34 96.0(10) . .
O32 W7 O34 159.4(10) . .
O76 W7 O60 97.0(12) . .
O15 W7 O60 157.7(10) . .
O32 W7 O60 84.4(10) . .
O34 W7 O60 82.3(10) . .
O76 W7 O27 166.0(11) . .
O15 W7 O27 86.0(10) . .
O32 W7 O27 85.8(9) . .
O34 W7 O27 75.2(9) . .
O60 W7 O27 72.0(9) . .
O76 W7 Na3 58.0(10) . .
O15 W7 Na3 114.1(10) . .
O32 W7 Na3 150.9(9) . .
O34 W7 Na3 38.8(9) . .
O60 W7 Na3 78.2(9) . .
O27 W7 Na3 110.2(8) . .
O46 W8 O75 105.7(11) . .
O46 W8 O14 101.9(11) . .
O75 W8 O14 92.4(11) . .
O46 W8 O62 96.8(11) . .
O75 W8 O62 95.5(10) . .
O14 W8 O62 156.9(9) . .
O46 W8 O25 94.9(10) . .
O75 W8 O25 159.4(10) . .
O14 W8 O25 82.8(10) . .
O62 W8 O25 82.2(9) . .
O46 W8 O61 166.4(10) . .
O75 W8 O61 86.8(9) . .
O14 W8 O61 82.6(9) . .
O62 W8 O61 76.2(8) . .
O25 W8 O61 72.8(8) . .
O70 W9 O12 104.0(13) . .
O70 W9 O32 101.8(11) . .
O12 W9 O32 91.1(10) . .
O70 W9 O65 99.2(11) . .
O12 W9 O65 94.3(11) . .
O32 W9 O65 156.4(10) . .
O70 W9 O36 96.2(13) . .
O12 W9 O36 159.8(10) . .
O32 W9 O36 86.6(11) . .
O65 W9 O36 80.5(11) . .
O70 W9 O18 166.5(12) . .
O12 W9 O18 87.5(10) . .
O32 W9 O18 84.7(9) . .
O65 W9 O18 72.7(9) . .
O36 W9 O18 72.2(10) . .
O52 W10 O17 100.8(12) . .
O52 W10 O20 101.1(13) . .
O17 W10 O20 94.5(11) . .
O52 W10 O44 99.6(12) . .
O17 W10 O44 89.3(11) . .
O20 W10 O44 157.9(9) . .
O52 W10 O42 101.1(11) . .
O17 W10 O42 157.5(10) . .
O20 W10 O42 86.0(11) . .
O44 W10 O42 82.4(10) . .
O52 W10 O7 172.0(12) . .
O17 W10 O7 73.3(9) . .
O20 W10 O7 74.4(9) . .
O44 W10 O7 85.9(9) . .
O42 W10 O7 85.3(8) . .
O39 W11 O11 102.4(10) . .
O39 W11 O68 99.1(11) . .
O11 W11 O68 158.4(9) . .
O39 W11 O37 102.4(9) . .
O11 W11 O37 87.5(9) . .
O68 W11 O37 88.5(10) . .
O39 W11 O51 99.7(10) . .
O11 W11 O51 87.1(10) . .
O68 W11 O51 88.6(11) . .
O37 W11 O51 157.9(10) . .
O39 W11 O54 167.3(9) . .
O11 W11 O54 86.7(9) . .
O68 W11 O54 71.9(9) . .
O37 W11 O54 86.6(8) . .
O51 W11 O54 71.7(9) . .
O39 W11 Na7 95.5(11) . .
O11 W11 Na7 40.9(9) . .
O68 W11 Na7 136.1(10) . .
O37 W11 Na7 128.1(11) . .
O51 W11 Na7 48.1(11) . .
O54 W11 Na7 85.6(10) . .
O4 W12 O45 104.0(11) . .
O4 W12 O23 101.4(10) . .
O45 W12 O23 95.1(9) . .
O4 W12 O43 103.8(10) . .
O45 W12 O43 88.1(10) . .
O23 W12 O43 152.9(11) . .
O4 W12 O20 93.0(10) . .
O45 W12 O20 162.4(12) . .
O23 W12 O20 85.8(9) . .
O43 W12 O20 83.3(9) . .
O4 W12 O7 163.2(8) . .
O45 W12 O7 91.3(10) . .
O23 W12 O7 69.8(9) . .
O43 W12 O7 83.3(9) . .
O20 W12 O7 72.5(9) . .
O31 W13 O3 105.8(11) . .
O31 W13 O65 102.4(11) . .
O3 W13 O65 95.2(11) . .
O31 W13 O37 101.2(10) . .
O3 W13 O37 86.0(10) . .
O65 W13 O37 155.0(10) . .
O31 W13 O55 93.9(11) . .
O3 W13 O55 159.5(9) . .
O65 W13 O55 85.8(12) . .
O37 W13 O55 84.7(10) . .
O31 W13 O18 165.4(11) . .
O3 W13 O18 88.3(10) . .
O65 W13 O18 71.8(10) . .
O37 W13 O18 83.3(9) . .
O55 W13 O18 72.5(10) . .
O56 W14 O28 100.4(12) . .
O56 W14 O35 101.1(12) . .
O28 W14 O35 91.0(10) . .
O56 W14 O68 101.6(12) . .
O28 W14 O68 157.3(11) . .
O35 W14 O68 90.2(10) . .
O56 W14 O5 99.5(12) . .
O28 W14 O5 87.3(10) . .
O35 W14 O5 159.3(13) . .
O68 W14 O5 83.6(10) . .
O56 W14 O54 170.2(10) . .
O28 W14 O54 84.0(10) . .
O35 W14 O54 87.5(10) . .
O68 W14 O54 73.4(10) . .
O5 W14 O54 71.9(10) . .
O22 W15 O42 102.0(11) . .
O22 W15 O73 105.2(12) . .
O42 W15 O73 90.3(11) . .
O22 W15 O24 95.3(12) . .
O42 W15 O24 89.2(11) . .
O73 W15 O24 159.1(9) . .
O22 W15 O59 96.2(11) . .
O42 W15 O59 160.5(9) . .
O73 W15 O59 91.6(10) . .
O24 W15 O59 82.2(10) . .
O22 W15 O67 164.7(10) . .
O42 W15 O67 87.2(9) . .
O73 W15 O67 86.6(9) . .
O24 W15 O67 72.5(9) . .
O59 W15 O67 73.5(8) . .
O71 W16 O25 102.0(10) . .
O71 W16 O44 101.3(11) . .
O25 W16 O44 93.9(10) . .
O71 W16 O73 99.1(10) . .
O25 W16 O73 158.7(9) . .
O44 W16 O73 84.5(10) . .
O71 W16 O58 97.6(12) . .
O25 W16 O58 90.4(10) . .
O44 W16 O58 159.3(10) . .
O73 W16 O58 84.2(11) . .
O71 W16 O61 171.3(11) . .
O25 W16 O61 74.7(8) . .
O44 W16 O61 87.0(8) . .
O73 W16 O61 84.1(8) . .
O58 W16 O61 74.6(9) . .
O33 W17 O49 101.7(10) . .
O33 W17 O5 101.9(12) . .
O49 W17 O5 89.8(11) . .
O33 W17 O51 99.0(11) . .
O49 W17 O51 159.0(9) . .
O5 W17 O51 89.7(11) . .
O33 W17 O19 101.1(12) . .
O49 W17 O19 84.9(10) . .
O5 W17 O19 157.0(10) . .
O51 W17 O19 87.5(11) . .
O33 W17 O54 170.1(10) . .
O49 W17 O54 86.5(8) . .
O5 W17 O54 72.3(10) . .
O51 W17 O54 73.4(9) . .
O19 W17 O54 85.0(9) . .
O33 W17 Na7 90.2(12) . .
O49 W17 Na7 124.3(11) . .
O5 W17 Na7 141.0(11) . .
O51 W17 Na7 51.6(11) . .
O19 W17 Na7 39.4(11) . .
O54 W17 Na7 89.8(10) . .
O69 W18 O8 102.4(14) . .
O69 W18 O49 104.4(12) . .
O8 W18 O49 85.2(11) . .
O69 W18 O13 94.9(14) . .
O8 W18 O13 162.5(9) . .
O49 W18 O13 88.2(10) . .
O69 W18 O34 105.1(12) . .
O8 W18 O34 90.3(11) . .
O49 W18 O34 150.4(8) . .
O13 W18 O34 87.4(10) . .
O69 W18 O27 166.4(14) . .
O8 W18 O27 90.8(9) . .
O49 W18 O27 79.5(8) . .
O13 W18 O27 72.0(9) . .
O34 W18 O27 71.4(8) . .
O72 W19 O57 99.5(12) . 2_657
O72 W19 O38 102.3(11) . .
O57 W19 O38 88.7(11) 2_657 .
O72 W19 O58 96.5(12) . .
O57 W19 O58 164.0(12) 2_657 .
O38 W19 O58 88.9(10) . .
O72 W19 O62 101.4(11) . .
O57 W19 O62 88.4(9) 2_657 .
O38 W19 O62 156.3(11) . .
O58 W19 O62 87.5(9) . .
O72 W19 O61 168.6(10) . .
O57 W19 O61 90.1(10) 2_657 .
O38 W19 O61 83.9(9) . .
O58 W19 O61 74.0(10) . .
O62 W19 O61 72.6(8) . .
O77 W20 O36 101.5(13) . .
O77 W20 O55 100.5(13) . .
O36 W20 O55 93.1(12) . .
O77 W20 O29 101.3(13) . .
O36 W20 O29 92.7(10) . .
O55 W20 O29 155.8(11) . .
O77 W20 O35 101.2(13) . .
O36 W20 O35 157.3(12) . .
O55 W20 O35 84.3(10) . .
O29 W20 O35 81.4(9) . .
O77 W20 O18 172.4(11) . .
O36 W20 O18 73.0(11) . .
O55 W20 O18 74.9(11) . .
O29 W20 O18 84.4(10) . .
O35 W20 O18 84.6(10) . .
O63 W21 O60 103.5(13) . .
O63 W21 O29 100.9(13) . .
O60 W21 O29 93.0(10) . .
O63 W21 O13 99.4(13) . .
O60 W21 O13 90.7(10) . .
O29 W21 O13 157.9(11) . .
O63 W21 O28 100.9(12) . .
O60 W21 O28 155.5(12) . .
O29 W21 O28 82.4(9) . .
O13 W21 O28 85.2(9) . .
O63 W21 O27 173.4(11) . .
O60 W21 O27 74.2(10) . .
O29 W21 O27 85.5(10) . .
O13 W21 O27 74.6(9) . .
O28 W21 O27 81.5(9) . .
O74 W22 O30 102.2(13) . .
O74 W22 O53 98.1(13) . .
O30 W22 O53 98.7(13) . .
O74 W22 O10 94.4(12) . .
O30 W22 O10 96.1(11) . .
O53 W22 O10 158.2(12) . .
O74 W22 O6 90.8(13) . .
O30 W22 O6 166.1(11) . .
O53 W22 O6 84.5(12) . .
O10 W22 O6 77.5(11) . .
O74 W22 O26 170.9(11) . .
O30 W22 O26 85.9(7) . .
O53 W22 O26 84.7(9) . .
O10 W22 O26 80.5(7) . .
O6 W22 O26 80.9(8) . .
O74 W22 Na7 77.3(13) . .
O30 W22 Na7 147.5(12) . .
O53 W22 Na7 50.2(13) . .
O10 W22 Na7 116.4(12) . .
O6 W22 Na7 40.6(11) . .
O26 W22 Na7 98.2(8) . .
O53 W22A O26 105.8(9) . .
O53 W22A O30 99.0(13) . .
O26 W22A O30 103.7(8) . .
O53 W22A O6 86.1(13) . .
O26 W22A O6 96.0(8) . .
O30 W22A O6 157.3(10) . .
O53 W22A O10 155.0(13) . .
O26 W22A O10 93.2(7) . .
O30 W22A O10 91.8(10) . .
O6 W22A O10 75.8(11) . .
O53 W22A O74 81.8(11) . .
O26 W22A O74 169.4(8) . .
O30 W22A O74 82.0(10) . .
O6 W22A O74 76.9(10) . .
O10 W22A O74 77.5(10) . .
O53 W22A Na7 47.7(13) . .
O26 W22A Na7 108.6(8) . .
O30 W22A Na7 138.6(11) . .
O6 W22A Na7 38.7(11) . .
O10 W22A Na7 111.3(12) . .
O74 W22A Na7 70.8(10) . .
W2 O1 Tb2 157.4(12) . .
W5 O2 Tb3 151.6(14) . .
W13 O3 W2 153.4(13) . .
W12 O4 Tb3 152.0(11) . 2_656
W17 O5 W14 121.7(14) . .
W6 O6 W22A 147.0(16) . .
W6 O6 W22 155.4(16) . .
W22A O6 W22 15.7(3) . .
W6 O6 Na7 98.8(18) . .
W22A O6 Na7 109.0(18) . .
W22 O6 Na7 105.7(17) . .
As2 O7 W5 115.6(10) . .
As2 O7 W12 122.0(11) . .
W5 O7 W12 94.9(9) . .
As2 O7 W10 130.5(12) . .
W5 O7 W10 95.0(8) . .
W12 O7 W10 90.6(8) . .
W18 O8 W6 152.0(14) . .
W18 O8 Na1 106.6(12) . 2_657
W6 O8 Na1 101.4(12) . 2_657
W4 O9 W3 149.4(16) . 2_657
W4 O10 W22 158.6(15) . .
W4 O10 W22A 148.6(13) . .
W22 O10 W22A 15.9(2) . .
W11 O11 W2 149.2(11) . .
W11 O11 Na7 111.2(15) . .
W2 O11 Na7 95.9(15) . .
W9 O12 Tb2 157.1(13) . .
W21 O13 W18 123.8(12) . .
W5 O14 W8 144.9(14) . .
W7 O15 Tb2 158.6(13) . .
W10 O17 W5 118.6(12) . .
As1 O18 W9 115.8(13) . .
As1 O18 W20 134.2(14) . .
W9 O18 W20 93.4(9) . .
As1 O18 W13 120.4(14) . .
W9 O18 W13 92.2(9) . .
W20 O18 W13 90.6(9) . .
W6 O19 W17 149.0(13) . .
W6 O19 Na7 96.2(17) . .
W17 O19 Na7 110.0(17) . .
W10 O20 W12 122.2(13) . .
W1 O21 W2 147.9(15) . .
W5 O23 W12 120.5(12) . .
W1 O24 W15 120.6(12) . .
W1 O24 Na10 125.2(15) . 1_455
W15 O24 Na10 110.0(14) . 1_455
W16 O25 W8 118.7(11) . .
W22A O26 W22A 180.0(4) . 2_657
W22A O26 W22 3.1(4) . .
W22A O26 W22 176.9(4) 2_657 .
W22A O26 W22 176.9(4) . 2_657
W22A O26 W22 3.1(4) 2_657 2_657
W22 O26 W22 180.0(4) . 2_657
As1 O27 W7 112.7(12) . .
As1 O27 W21 135.0(12) . .
W7 O27 W21 93.0(9) . .
As1 O27 W18 124.8(12) . .
W7 O27 W18 90.7(8) . .
W21 O27 W18 89.3(8) . .
W14 O28 W21 147.9(12) . .
W21 O29 W20 160.1(14) . .
W22 O30 W22A 18.3(3) . .
W22 O30 Tb2 159.5(13) . 2_657
W22A O30 Tb2 157.6(12) . 2_657
W7 O32 W9 146.6(14) . .
W7 O34 W18 122.5(12) . .
W7 O34 Na3 112.2(13) . .
W18 O34 Na3 121.7(13) . .
W14 O35 W20 148.3(13) . .
W20 O36 W9 121.3(13) . .
W20 O36 Na9 119.2(18) . .
W9 O36 Na9 118.5(16) . .
W11 O37 W13 148.5(13) . .
W19 O38 W3 149.8(14) . .
W2 O40 Tb1 172.1(12) . .
W2 O40 Na7 95.3(15) . .
Tb1 O40 Na7 92.6(13) . .
W5 O41 Tb1 158.0(14) . .
W15 O42 W10 148.9(14) . .
W1 O43 W12 145.6(12) . .
W1 O43 Na8 106.4(12) . 1_455
W12 O43 Na8 107.5(12) . 1_455
W16 O44 W10 156.2(13) . .
W12 O45 W2 153.0(12) . .
W8 O46 Na10 125.0(17) . .
W6 O47 W4 141.1(11) . .
W6 O47 Na1 108.9(11) . 2_657
W4 O47 Na1 109.3(10) . 2_657
W17 O49 W18 152.8(14) . .
W4 O50 Tb1 167.8(14) . 2_657
W17 O51 W11 122.7(13) . .
W17 O51 Na7 96.3(14) . .
W11 O51 Na7 101.3(14) . .
W22A O53 W22 18.1(3) . .
W22A O53 Tb1 162.7(18) . .
W22 O53 Tb1 162.3(16) . .
W22A O53 Na7 104.5(16) . .
W22 O53 Na7 99.8(16) . .
Tb1 O53 Na7 92.1(14) . .
As1 O54 W14 136.5(12) . .
As1 O54 W17 117.2(11) . .
W14 O54 W17 94.2(8) . .
As1 O54 W11 113.7(11) . .
W14 O54 W11 93.0(8) . .
W17 O54 W11 92.0(7) . .
W20 O55 W13 121.4(13) . .
W19 O57 W4 148.4(14) 2_657 .
W19 O57 Na1 108.2(12) 2_657 2_657
W4 O57 Na1 103.3(11) . 2_657
W19 O58 W16 121.4(14) . .
W3 O59 W15 120.9(10) . .
W21 O60 W7 120.8(13) . .
As2 O61 W8 114.9(10) . .
As2 O61 W16 134.3(11) . .
W8 O61 W16 93.9(7) . .
As2 O61 W19 121.8(9) . .
W8 O61 W19 91.6(8) . .
W16 O61 W19 89.9(8) . .
W8 O62 W19 119.1(12) . .
W21 O63 Na4 140.5(18) . .
W3 O64 W1 118.8(11) . .
W13 O65 W9 122.4(12) . .
W13 O65 Na2 122.5(13) . 1_455
W9 O65 Na2 115.2(11) . 1_455
W6 O66 Tb2 174.3(17) . .
As2 O67 W15 136.0(11) . .
As2 O67 W1 115.1(11) . .
W15 O67 W1 94.2(8) . .
As2 O67 W3 116.6(10) . .
W15 O67 W3 92.8(8) . .
W1 O67 W3 92.2(7) . .
W11 O68 W14 121.5(13) . .
W9 O70 Na6 103.0(13) . 2_557
W15 O73 W16 146.9(15) . .
W22 O74 W22A 2.4(5) . .
W22 O74 Na5 121.3(16) . .
W22A O74 Na5 123.6(14) . .
W22 O74 Na6 104.2(13) . 2_657
W22A O74 Na6 104.7(11) . 2_657
Na5 O74 Na6 84.2(11) . 2_657
W8 O75 Tb1 158.7(14) . .
W7 O76 Na5 114.6(15) . 1_455
Na7 O1W Tb1 101.6(18) . .
Tb1 O2W Na1 119.7(10) . .
Tb1 O3W Na2 116.1(13) . .
Tb1 O3W Na6 100.8(10) . 2_657
Na2 O3W Na6 115.9(11) . 2_657
Tb2 O4W Na5 121.8(13) . 2_657
Tb2 O5W Na6 129.4(14) . .
Tb2 O5W Na5 128.8(16) . 1_455
Na6 O5W Na5 98.2(14) . 1_455
Tb3 O7W Na10 131.3(16) . .
Tb3 O8W Na8 110(2) . .
Tb3 O9W Na2 116.0(16) . .
Tb3 O9W Na8 103.0(14) . .
Na2 O9W Na8 140.8(16) . .
O12W O11W Tb3 68(5) . .
O11W O12W Tb3 78(5) . .
C1 O78 W4 134.6(19) . .
C1 O79 W6 133(2) . .
C5 N1 C2 108.4(9) . .
O78 C1 O79 127(3) . .
O78 C1 C2 126(3) . .
O79 C1 C2 107(3) . .
N1 C2 C1 99(3) . .
N1 C2 C3 103.3(12) . .
C1 C2 C3 122(4) . .
C2 C3 C4 104.8(9) . .
C5 C4 C3 105.8(8) . .
N1 C5 C4 106.5(7) . .
O2W Na1 O35W 95(2) . 2_657
O2W Na1 O47 75.1(11) . 2_657
O35W Na1 O47 160(2) 2_657 2_657
O2W Na1 O30W 150.2(19) . 2_657
O35W Na1 O30W 63(2) 2_657 2_657
O47 Na1 O30W 132.2(19) 2_657 2_657
O2W Na1 O57 92.4(12) . 2_657
O35W Na1 O57 147(2) 2_657 2_657
O47 Na1 O57 52.8(8) 2_657 2_657
O30W Na1 O57 97.0(17) 2_657 2_657
O2W Na1 O8 110.4(12) . 2_657
O35W Na1 O8 116(2) 2_657 2_657
O47 Na1 O8 54.1(8) 2_657 2_657
O30W Na1 O8 97.6(19) 2_657 2_657
O57 Na1 O8 91.2(11) 2_657 2_657
O2W Na1 Na3 133.1(12) . 2_657
O35W Na1 Na3 41(2) 2_657 2_657
O47 Na1 Na3 139.5(13) 2_657 2_657
O30W Na1 Na3 36.7(15) 2_657 2_657
O57 Na1 Na3 132.1(13) 2_657 2_657
O8 Na1 Na3 86.0(11) 2_657 2_657
O3W Na2 O9W 120.6(17) . .
O3W Na2 O65 100.9(12) . 1_655
O9W Na2 O65 108.8(13) . 1_655
O3W Na2 O22W 108.8(14) . .
O9W Na2 O22W 104.4(15) . .
O65 Na2 O22W 113.7(15) 1_655 .
O30W Na3 O21W 167(3) . .
O30W Na3 O34 96(2) . .
O21W Na3 O34 90.5(17) . .
O30W Na3 O35W 77(3) . .
O21W Na3 O35W 115(3) . .
O34 Na3 O35W 86(2) . .
O30W Na3 O31W 91(3) . .
O21W Na3 O31W 77(2) . .
O34 Na3 O31W 91.3(19) . .
O35W Na3 O31W 168(3) . .
O30W Na3 W7 119(2) . .
O21W Na3 W7 70.0(14) . .
O34 Na3 W7 29.0(7) . .
O35W Na3 W7 77(2) . .
O31W Na3 W7 105.5(17) . .
O30W Na3 Na1 50(2) . 2_657
O21W Na3 Na1 142.0(19) . 2_657
O34 Na3 Na1 58.7(11) . 2_657
O35W Na3 Na1 47(2) . 2_657
O31W Na3 Na1 121.4(19) . 2_657
W7 Na3 Na1 72.9(8) . 2_657
O34W Na4 O29W 94(2) . .
O34W Na4 O38W 170(3) . .
O29W Na4 O38W 94(2) . .
O34W Na4 O26W 80(2) . .
O29W Na4 O26W 82(3) . .
O38W Na4 O26W 96(2) . .
O34W Na4 O33W 89(2) . .
O29W Na4 O33W 176(3) . .
O38W Na4 O33W 83(2) . .
O26W Na4 O33W 102(3) . .
O34W Na4 O63 95(2) . .
O29W Na4 O63 84(2) . .
O38W Na4 O63 92(2) . .
O26W Na4 O63 164(2) . .
O33W Na4 O63 93(2) . .
O5W Na5 O74 105.9(15) 1_655 .
O5W Na5 O4W 87.5(15) 1_655 2_657
O74 Na5 O4W 92.0(13) . 2_657
O5W Na5 O76 100.4(13) 1_655 1_655
O74 Na5 O76 104.6(16) . 1_655
O4W Na5 O76 158.6(16) 2_657 1_655
O5W Na5 Na6 55.8(10) 1_655 2_657
O74 Na5 Na6 50.2(9) . 2_657
O4W Na5 Na6 89.3(12) 2_657 2_657
O76 Na5 Na6 111.6(12) 1_655 2_657
O5W Na5 Na6 39.5(9) 1_655 1_655
O74 Na5 Na6 120.0(14) . 1_655
O4W Na5 Na6 53.1(10) 2_657 1_655
O76 Na5 Na6 124.6(12) 1_655 1_655
Na6 Na5 Na6 79.0(9) 2_657 1_655
O5W Na6 O70 156.9(13) . 2_557
O5W Na6 O3W 126.8(13) . 2_657
O70 Na6 O3W 72.3(10) 2_557 2_657
O5W Na6 O74 93.8(12) . 2_657
O70 Na6 O74 66.2(10) 2_557 2_657
O3W Na6 O74 105.6(10) 2_657 2_657
O5W Na6 Na5 72.6(11) . 2_657
O70 Na6 Na5 84.8(10) 2_557 2_657
O3W Na6 Na5 149.8(12) 2_657 2_657
O74 Na6 Na5 45.6(8) 2_657 2_657
O5W Na6 Na5 42.3(9) . 1_455
O70 Na6 Na5 152.6(10) 2_557 1_455
O3W Na6 Na5 108.5(11) 2_657 1_455
O74 Na6 Na5 135.4(11) 2_657 1_455
Na5 Na6 Na5 101.0(9) 2_657 1_455
O5W Na6 Tb2 89.1(9) . 2_557
O70 Na6 Tb2 87.7(7) 2_557 2_557
O3W Na6 Tb2 125.9(8) 2_657 2_557
O74 Na6 Tb2 111.1(8) 2_657 2_557
Na5 Na6 Tb2 70.8(6) 2_657 2_557
Na5 Na6 Tb2 69.5(6) 1_455 2_557
O1W Na7 O19 161(3) . .
O1W Na7 O6 121(3) . .
O19 Na7 O6 67.5(16) . .
O1W Na7 O27W 84(2) . .
O19 Na7 O27W 82(2) . .
O6 Na7 O27W 76.8(19) . .
O1W Na7 O11 103.9(19) . .
O19 Na7 O11 80.3(17) . .
O6 Na7 O11 125(2) . .
O27W Na7 O11 142(3) . .
O1W Na7 O40 69.2(16) . .
O19 Na7 O40 127(2) . .
O6 Na7 O40 106(2) . .
O27W Na7 O40 150(3) . .
O11 Na7 O40 61.0(12) . .
O1W Na7 O53 67.3(18) . .
O19 Na7 O53 127(2) . .
O6 Na7 O53 59.9(15) . .
O27W Na7 O53 94(2) . .
O11 Na7 O53 123(2) . .
O40 Na7 O53 63.6(14) . .
O1W Na7 O51 105(2) . .
O19 Na7 O51 60.5(15) . .
O6 Na7 O51 127(2) . .
O27W Na7 O51 85(2) . .
O11 Na7 O51 57.4(13) . .
O40 Na7 O51 114.3(18) . .
O53 Na7 O51 173(2) . .
O1W Na7 W6 154(2) . .
O19 Na7 W6 35.8(9) . .
O6 Na7 W6 33.1(9) . .
O27W Na7 W6 84.3(17) . .
O11 Na7 W6 99.6(16) . .
O40 Na7 W6 114.5(17) . .
O53 Na7 W6 90.8(15) . .
O51 Na7 W6 96.3(16) . .
O1W Na7 W2 94.8(16) . .
O19 Na7 W2 98.6(16) . .
O6 Na7 W2 107.1(17) . .
O27W Na7 W2 176(2) . .
O11 Na7 W2 34.5(7) . .
O40 Na7 W2 30.8(7) . .
O53 Na7 W2 88.5(15) . .
O51 Na7 W2 91.9(14) . .
W6 Na7 W2 98.4(12) . .
O1W Na7 W17 132(2) . .
O19 Na7 W17 30.6(10) . .
O6 Na7 W17 94.6(17) . .
O27W Na7 W17 73.7(19) . .
O11 Na7 W17 74.1(14) . .
O40 Na7 W17 134.7(18) . .
O53 Na7 W17 154.1(17) . .
O51 Na7 W17 32.1(8) . .
W6 Na7 W17 65.6(10) . .
W2 Na7 W17 104.8(14) . .
O1W Na7 W22 87.8(18) . .
O19 Na7 W22 100.7(16) . .
O6 Na7 W22 33.7(10) . .
O27W Na7 W22 74.6(19) . .
O11 Na7 W22 141.5(19) . .
O40 Na7 W22 90.9(16) . .
O53 Na7 W22 30.1(8) . .
O51 Na7 W22 154.3(17) . .
W6 Na7 W22 66.9(9) . .
W2 Na7 W22 109.2(15) . .
W17 Na7 W22 124.4(13) . .
O8W Na8 O43 135(2) . 1_655
O8W Na8 O9W 57.3(14) . .
O43 Na8 O9W 94.8(14) 1_655 .
O8W Na8 Na10 98.5(15) . .
O43 Na8 Na10 92.4(13) 1_655 .
O9W Na8 Na10 57.2(13) . .
O23W Na9 O37W 116(3) . 1_455
O23W Na9 O36 113(2) . .
O37W Na9 O36 95(2) 1_455 .
O23W Na9 O27W 102(2) . 1_455
O37W Na9 O27W 135(3) 1_455 1_455
O36 Na9 O27W 91(2) . 1_455
O23W Na9 Na7 117(2) . 1_455
O37W Na9 Na7 101(2) 1_455 1_455
O36 Na9 Na7 111.4(19) . 1_455
O27W Na9 Na7 36.8(13) 1_455 1_455
O7W Na10 O24 116.8(18) . 1_655
O7W Na10 O46 116.7(17) . .
O24 Na10 O46 124.7(17) 1_655 .
O7W Na10 Na8 65.9(13) . .
O24 Na10 Na8 50.9(11) 1_655 .
O46 Na10 Na8 167.5(17) . .
Na7 O27W Na9 98(2) . 1_655
Na3 O30W Na1 94(2) . 2_657
Na3 O35W Na1 92(3) . 2_657

loop_
_geom_bond_atom_site_label_1
_geom_bond_atom_site_label_2
_geom_bond_distance
_geom_bond_site_symmetry_2
Tb1 O53 2.31(3) .
Tb1 O40 2.34(2) .
Tb1 O50 2.34(2) 2_657
Tb1 O75 2.35(2) .
Tb1 O41 2.35(2) .
Tb1 O3W 2.44(2) .
Tb1 O2W 2.44(2) .
Tb1 O1W 2.46(3) .
Tb1 Na7 3.71(6) .
Tb2 O66 2.25(3) .
Tb2 O1 2.27(2) .
Tb2 O30 2.30(3) 2_657
Tb2 O12 2.32(2) .
Tb2 O5W 2.36(3) .
Tb2 O15 2.39(3) .
Tb2 O4W 2.44(3) .
Tb2 Na6 4.05(2) 2_557
Tb3 O12W 2.26(10) .
Tb3 O10W 2.33(8) .
Tb3 O8W 2.35(4) .
Tb3 O7W 2.36(4) .
Tb3 O2 2.37(3) .
Tb3 O11W 2.38(5) .
Tb3 O9W 2.38(3) .
Tb3 O10Y 2.39(11) .
Tb3 O4 2.41(2) 2_656
Tb3 O12Y 2.45(6) .
As1 O27 1.76(2) .
As1 O18 1.79(2) .
As1 O54 1.80(2) .
As2 O61 1.78(2) .
As2 O67 1.78(2) .
As2 O7 1.84(2) .
W1 O48 1.72(3) .
W1 O43 1.88(2) .
W1 O21 1.88(2) .
W1 O24 1.92(2) .
W1 O64 1.98(2) .
W1 O67 2.31(2) .
W2 O40 1.75(2) .
W2 O1 1.78(2) .
W2 O21 1.94(2) .
W2 O11 1.94(2) .
W2 O3 2.08(2) .
W2 O45 2.13(2) .
W2 Na7 3.41(5) .
W3 O16 1.68(2) .
W3 O59 1.908(19) .
W3 O38 1.92(3) .
W3 O64 1.93(3) .
W3 O9 1.94(2) 2_657
W3 O67 2.36(2) .
W5 O2 1.74(3) .
W5 O41 1.77(2) .
W5 O14 1.89(3) .
W5 O23 1.94(2) .
W5 O17 2.13(2) .
W5 O7 2.19(2) .
W4 O50 1.72(2) .
W4 O10 1.79(2) .
W4 O9 1.89(2) .
W4 O47 1.93(2) .
W4 O57 2.04(3) .
W4 O78 2.21(2) .
W6 O66 1.76(3) .
W6 O6 1.79(3) .
W6 O47 1.87(2) .
W6 O19 1.90(3) .
W6 O8 2.01(2) .
W6 O79 2.22(2) .
W6 Na7 3.24(5) .
W7 O76 1.73(2) .
W7 O15 1.74(3) .
W7 O32 1.90(2) .
W7 O34 1.93(2) .
W7 O60 2.07(3) .
W7 O27 2.31(2) .
W7 Na3 3.68(3) .
W8 O46 1.75(2) .
W8 O75 1.76(2) .
W8 O14 1.92(3) .
W8 O62 1.94(2) .
W8 O25 2.08(2) .
W8 O61 2.270(19) .
W9 O70 1.72(3) .
W9 O12 1.77(2) .
W9 O32 1.91(2) .
W9 O65 1.97(3) .
W9 O36 2.04(3) .
W9 O18 2.27(3) .
W10 O52 1.74(2) .
W10 O17 1.82(2) .
W10 O20 1.85(3) .
W10 O44 1.94(3) .
W10 O42 2.00(2) .
W10 O7 2.42(2) .
W11 O39 1.71(2) .
W11 O11 1.87(2) .
W11 O68 1.91(3) .
W11 O37 1.912(19) .
W11 O51 1.93(2) .
W11 O54 2.38(2) .
W11 Na7 3.72(5) .
W12 O4 1.72(2) .
W12 O45 1.76(2) .
W12 O23 1.94(2) .
W12 O43 1.96(2) .
W12 O20 2.03(2) .
W12 O7 2.37(3) .
W13 O31 1.72(2) .
W13 O3 1.80(2) .
W13 O65 1.86(2) .
W13 O37 1.92(2) .
W13 O55 2.01(3) .
W13 O18 2.38(3) .
W14 O56 1.74(3) .
W14 O28 1.83(2) .
W14 O35 1.86(2) .
W14 O68 1.96(2) .
W14 O5 1.96(3) .
W14 O54 2.28(3) .
W15 O22 1.72(2) .
W15 O42 1.83(2) .
W15 O73 1.90(3) .
W15 O24 1.96(3) .
W15 O59 1.96(2) .
W15 O67 2.28(2) .
W16 O71 1.69(2) .
W16 O25 1.85(2) .
W16 O44 1.87(3) .
W16 O73 1.94(2) .
W16 O58 1.95(3) .
W16 O61 2.363(19) .
W17 O33 1.68(2) .
W17 O49 1.88(2) .
W17 O5 1.89(3) .
W17 O51 1.91(2) .
W17 O19 1.94(3) .
W17 O54 2.315(19) .
W17 Na7 3.58(6) .
W18 O69 1.70(3) .
W18 O8 1.83(3) .
W18 O49 1.94(2) .
W18 O13 1.94(3) .
W18 O34 1.94(2) .
W18 O27 2.46(2) .
W19 O72 1.68(3) .
W19 O57 1.84(2) 2_657
W19 O38 1.91(2) .
W19 O58 1.92(2) .
W19 O62 1.96(2) .
W19 O61 2.41(2) .
W20 O77 1.69(3) .
W20 O36 1.84(3) .
W20 O55 1.87(3) .
W20 O29 1.91(2) .
W20 O35 1.98(2) .
W20 O18 2.38(3) .
W21 O63 1.67(3) .
W21 O60 1.84(2) .
W21 O29 1.87(2) .
W21 O13 1.91(2) .
W21 O28 2.00(2) .
W21 O27 2.38(3) .
W22 O74 1.74(3) .
W22 O30 1.76(3) .
W22 O53 1.83(3) .
W22 O10 2.00(2) .
W22 O6 2.08(3) .
W22 O26 2.348(5) .
W22 Na7 3.61(6) .
W22A O53 1.77(3) .
W22A O26 1.790(4) .
W22A O30 1.81(3) .
W22A O6 2.08(3) .
W22A O10 2.08(2) .
W22A O74 2.30(3) .
W22A Na7 3.68(6) .
O4 Tb3 2.41(2) 2_656
O6 Na7 2.44(6) .
O8 Na1 2.99(4) 2_657
O9 W3 1.94(2) 2_657
O11 Na7 2.61(5) .
O19 Na7 2.42(6) .
O24 Na10 2.80(4) 1_455
O26 W22A 1.790(4) 2_657
O26 W22 2.348(5) 2_657
O30 Tb2 2.30(3) 2_657
O34 Na3 2.49(4) .
O36 Na9 2.77(6) .
O40 Na7 2.77(5) .
O43 Na8 2.93(4) 1_455
O46 Na10 2.80(5) .
O47 Na1 2.89(4) 2_657
O50 Tb1 2.34(2) 2_657
O51 Na7 2.82(6) .
O53 Na7 2.81(7) .
O57 W19 1.84(2) 2_657
O57 Na1 2.97(4) 2_657
O63 Na4 2.51(6) .
O65 Na2 2.85(4) 1_455
O70 Na6 2.97(4) 2_557
O74 Na5 2.81(4) .
O74 Na6 3.01(4) 2_657
O76 Na5 2.84(5) 1_455
O1W Na7 2.32(6) .
O2W Na1 2.75(5) .
O3W Na2 2.64(4) .
O3W Na6 2.97(3) 2_657
O4W Na5 2.83(5) 2_657
O5W Na6 2.60(4) .
O5W Na5 2.75(5) 1_455
O7W Na10 2.63(6) .
O8W Na8 2.81(7) .
O9W Na2 2.67(5) .
O9W Na8 3.00(6) .
O11W O12W 1.35(11) .
O78 C1 1.223(10) .
O79 C1 1.298(10) .
N1 C5 1.486(10) .
N1 C2 1.488(10) .
C1 C2 1.501(10) .
C2 C3 1.515(10) .
C3 C4 1.515(10) .
C4 C5 1.507(10) .
Na1 O35W 2.81(9) 2_657
Na1 O47 2.89(4) 2_657
Na1 O30W 2.93(9) 2_657
Na1 O57 2.97(4) 2_657
Na1 O8 2.99(4) 2_657
Na1 Na3 3.83(5) 2_657
Na2 O65 2.85(4) 1_655
Na2 O22W 2.97(6) .
Na3 O30W 2.29(8) .
Na3 O21W 2.43(6) .
Na3 O35W 2.52(11) .
Na3 O31W 2.66(8) .
Na3 Na1 3.83(5) 2_657
Na4 O34W 2.30(7) .
Na4 O29W 2.34(7) .
Na4 O38W 2.38(6) .
Na4 O26W 2.43(8) .
Na4 O33W 2.49(7) .
Na5 O5W 2.75(5) 1_655
Na5 O4W 2.83(5) 2_657
Na5 O76 2.84(5) 1_655
Na5 Na6 3.91(4) 2_657
Na5 Na6 4.04(5) 1_655
Na6 O70 2.97(4) 2_557
Na6 O3W 2.97(3) 2_657
Na6 O74 3.01(4) 2_657
Na6 Na5 3.91(4) 2_657
Na6 Na5 4.04(5) 1_455
Na6 Tb2 4.05(2) 2_557
Na7 O27W 2.53(7) .
Na8 O43 2.93(4) 1_655
Na8 Na10 3.94(6) .
Na9 O23W 2.39(8) .
Na9 O37W 2.77(8) 1_455
Na9 O27W 3.00(8) 1_455
Na9 Na7 4.19(7) 1_455
Na10 O24 2.80(4) 1_655
O27W Na9 3.00(8) 1_655
O30W Na1 2.93(8) 2_657
O35W Na1 2.81(9) 2_657
O37W Na9 2.77(8) 1_655
